data_4079601
loop_
_publ_author_name
'Donets, Pavel A.'
'Saget, Tanguy'
'Cramer, Nicolai'

_publ_section_title
;
 Chiral Monodentate Trialkylphosphines Based on the Phospholane
 Architecture
;
_journal_issue 23
_journal_name_full Organometallics
_journal_page_first 8040
_journal_paper_doi 10.1021/om3008772
_journal_volume 31
_journal_year 2012
_chemical_absolute_configuration rmad
_chemical_formula_moiety 'C18 H38 Cl2 P2 Pd'
_chemical_formula_sum 'C18 H38 Cl2 P2 Pd'
_chemical_formula_weight 493.72
_space_group_IT_number 19
_symmetry_cell_setting orthorhombic
_symmetry_space_group_name_Hall 'P 2ac 2ab'
_symmetry_space_group_name_H-M 'P 21 21 21'
_atom_sites_solution_hydrogens geom
_atom_sites_solution_primary direct
_atom_sites_solution_secondary difmap
_audit_creation_method SHELXL-97
_audit_update_record
;
2012-08-30 # Formatted by publCIF
;
_cell_angle_alpha 90.00
_cell_angle_beta 90.00
_cell_angle_gamma 90.00
_cell_formula_units_Z 4
_cell_length_a 8.5322(2)
_cell_length_b 12.0949(3)
_cell_length_c 22.4379(5)
_cell_measurement_reflns_used 5054
_cell_measurement_temperature 293(2)
_cell_measurement_theta_max 29.2205
_cell_measurement_theta_min 2.9158
_cell_volume 2315.50(9)
_computing_cell_refinement
; 
CrysAlisPro, Agilent Technologies, 
Version 1.171.35.21 (release 20-01-2012 CrysAlis171 .NET) 
(compiled Jan 23 2012,18:06:46) 
;
_computing_data_collection
; 
CrysAlisPro, Agilent Technologies, 
Version 1.171.35.21 (release 20-01-2012 CrysAlis171 .NET) 
(compiled Jan 23 2012,18:06:46) 
;
_computing_data_reduction
; 
CrysAlisPro, Agilent Technologies, 
Version 1.171.35.21 (release 20-01-2012 CrysAlis171 .NET) 
(compiled Jan 23 2012,18:06:46) 
;
_computing_structure_refinement 'SHELXL-97 (Sheldrick, 1997)'
_computing_structure_solution 'SHELXS-97 (Sheldrick, 1990)'
_diffrn_ambient_temperature 293(2)
_diffrn_detector_area_resol_mean 10.2665
_diffrn_measured_fraction_theta_full 0.995
_diffrn_measured_fraction_theta_max 0.903
_diffrn_measurement_device_type 'SuperNova, Dual, Cu at zero, Atlas'
_diffrn_measurement_method 'omega scans'
_diffrn_radiation_monochromator graphite
_diffrn_radiation_source 'fine-focus sealed tube'
_diffrn_radiation_type MoK\a
_diffrn_radiation_wavelength 0.71073
_diffrn_reflns_av_R_equivalents 0.0234
_diffrn_reflns_av_sigmaI/netI 0.0386
_diffrn_reflns_limit_h_max 11
_diffrn_reflns_limit_h_min -10
_diffrn_reflns_limit_k_max 16
_diffrn_reflns_limit_k_min -11
_diffrn_reflns_limit_l_max 29
_diffrn_reflns_limit_l_min -28
_diffrn_reflns_number 10844
_diffrn_reflns_theta_full 27.00
_diffrn_reflns_theta_max 29.29
_diffrn_reflns_theta_min 2.92
_exptl_absorpt_coefficient_mu 1.169
_exptl_absorpt_correction_T_max 1.00000
_exptl_absorpt_correction_T_min 0.80877
_exptl_absorpt_correction_type multi-scan
_exptl_absorpt_process_details
; 
CrysAlisPro, Agilent Technologies, 
Version 1.171.35.21 (release 20-01-2012 CrysAlis171 .NET) 
(compiled Jan 23 2012,18:06:46) 
Empirical absorption correction using spherical harmonics, 
 implemented in SCALE3 ABSPACK scaling algorithm. 
;
_exptl_crystal_colour yellow
_exptl_crystal_density_diffrn 1.416
_exptl_crystal_density_method 'not measured'
_exptl_crystal_description prismatic
_exptl_crystal_F_000 1024
_exptl_crystal_size_max 0.52
_exptl_crystal_size_mid 0.41
_exptl_crystal_size_min 0.31
_refine_diff_density_max 0.555
_refine_diff_density_min -0.481
_refine_diff_density_rms 0.067
_refine_ls_abs_structure_details 'Flack H D (1983), Acta Cryst. A39, 876-881'
_refine_ls_abs_structure_Flack -0.05(3)
_refine_ls_extinction_coef 0.0030(2)
_refine_ls_extinction_expression Fc^*^=kFc[1+0.001xFc^2^\l^3^/sin(2\q)]^-1/4^
_refine_ls_extinction_method SHELXL
_refine_ls_goodness_of_fit_ref 1.049
_refine_ls_hydrogen_treatment constr
_refine_ls_matrix_type full
_refine_ls_number_parameters 217
_refine_ls_number_reflns 5129
_refine_ls_number_restraints 0
_refine_ls_restrained_S_all 1.049
_refine_ls_R_factor_all 0.0424
_refine_ls_R_factor_gt 0.0307
_refine_ls_shift/su_max 0.001
_refine_ls_shift/su_mean 0.000
_refine_ls_structure_factor_coef Fsqd
_refine_ls_weighting_details 'calc w=1/[\s^2^(Fo^2^)+(0.0194P)^2^+0.5385P] where P=(Fo^2^+2Fc^2^)/3'
_refine_ls_weighting_scheme calc
_refine_ls_wR_factor_gt 0.0541
_refine_ls_wR_factor_ref 0.0597
_reflns_number_gt 4450
_reflns_number_total 5129
_reflns_threshold_expression >2sigma(I)
_cod_data_source_file om3008772_si_002.cif
_cod_data_source_block pdo-606
_cod_database_code 4079601

loop_
_symmetry_equiv_pos_as_xyz
'x, y, z'
'-x+1/2, -y, z+1/2'
'-x, y+1/2, -z+1/2'
'x+1/2, -y+1/2, -z'

loop_
_atom_site_label
_atom_site_type_symbol
_atom_site_fract_x
_atom_site_fract_y
_atom_site_fract_z
_atom_site_U_iso_or_equiv
_atom_site_adp_type
_atom_site_occupancy
_atom_site_symmetry_multiplicity
_atom_site_calc_flag
_atom_site_refinement_flags
Pd1 Pd 0.98894(3) 0.034260(19) 0.627540(9) 0.03596(8) Uani 1 1 d .
Cl1 Cl 0.88988(15) 0.21043(9) 0.61643(5) 0.0804(4) Uani 1 1 d .
Cl2 Cl 1.10947(12) -0.13487(7) 0.63305(4) 0.0573(2) Uani 1 1 d .
P1 P 0.87988(9) -0.00991(8) 0.53582(3) 0.0396(2) Uani 1 1 d .
P2 P 1.08574(9) 0.08580(8) 0.72056(3) 0.0372(2) Uani 1 1 d .
C1 C 0.6640(4) -0.0070(4) 0.53346(17) 0.0600(11) Uani 1 1 d .
H1 H 0.6321 -0.0608 0.5032 0.072 Uiso 1 1 calc R
C2 C 0.5969(5) -0.0475(5) 0.59268(18) 0.0844(15) Uani 1 1 d .
H2A H 0.6251 0.0032 0.6238 0.127 Uiso 1 1 calc R
H2B H 0.6386 -0.1194 0.6016 0.127 Uiso 1 1 calc R
H2C H 0.4848 -0.0519 0.5898 0.127 Uiso 1 1 calc R
C3 C 0.5944(5) 0.1017(5) 0.5154(3) 0.111(2) Uani 1 1 d .
H3A H 0.4821 0.0971 0.5172 0.167 Uiso 1 1 calc R
H3B H 0.6260 0.1191 0.4754 0.167 Uiso 1 1 calc R
H3C H 0.6303 0.1585 0.5420 0.167 Uiso 1 1 calc R
C4 C 0.9327(4) -0.1414(3) 0.50094(15) 0.0546(10) Uani 1 1 d .
H4 H 1.0447 -0.1525 0.5086 0.065 Uiso 1 1 calc R
C5 C 0.9161(6) -0.1199(5) 0.43319(17) 0.0947(19) Uani 1 1 d .
H5A H 1.0009 -0.1567 0.4123 0.114 Uiso 1 1 calc R
H5B H 0.8181 -0.1514 0.4193 0.114 Uiso 1 1 calc R
C6 C 0.9193(7) 0.0015(5) 0.41869(18) 0.0969(19) Uani 1 1 d .
H6A H 0.8185 0.0230 0.4024 0.116 Uiso 1 1 calc R
H6B H 0.9982 0.0149 0.3884 0.116 Uiso 1 1 calc R
C7 C 0.9550(4) 0.0722(4) 0.47297(15) 0.0622(11) Uani 1 1 d .
H7 H 0.8993 0.1429 0.4704 0.075 Uiso 1 1 calc R
C8 C 0.8511(6) -0.2436(4) 0.5222(2) 0.0853(15) Uani 1 1 d .
H8A H 0.7399 -0.2341 0.5184 0.128 Uiso 1 1 calc R
H8B H 0.8770 -0.2564 0.5633 0.128 Uiso 1 1 calc R
H8C H 0.8841 -0.3056 0.4987 0.128 Uiso 1 1 calc R
C9 C 1.1310(5) 0.0919(5) 0.4803(2) 0.0890(16) Uani 1 1 d .
H9A H 1.1838 0.0221 0.4841 0.133 Uiso 1 1 calc R
H9B H 1.1493 0.1354 0.5154 0.133 Uiso 1 1 calc R
H9C H 1.1705 0.1305 0.4461 0.133 Uiso 1 1 calc R
C10 C 1.2093(5) 0.2106(3) 0.71329(16) 0.0573(10) Uani 1 1 d .
H10 H 1.1381 0.2682 0.6988 0.069 Uiso 1 1 calc R
C11 C 1.3310(5) 0.1964(5) 0.66344(18) 0.0891(17) Uani 1 1 d .
H11A H 1.3821 0.2658 0.6562 0.134 Uiso 1 1 calc R
H11B H 1.2795 0.1722 0.6277 0.134 Uiso 1 1 calc R
H11C H 1.4074 0.1424 0.6753 0.134 Uiso 1 1 calc R
C12 C 1.2795(5) 0.2576(4) 0.7698(2) 0.0807(14) Uani 1 1 d .
H12A H 1.3604 0.2091 0.7840 0.121 Uiso 1 1 calc R
H12B H 1.1993 0.2643 0.7996 0.121 Uiso 1 1 calc R
H12C H 1.3233 0.3291 0.7616 0.121 Uiso 1 1 calc R
C13 C 1.1838(4) -0.0202(3) 0.76579(13) 0.0469(8) Uani 1 1 d .
H13 H 1.1292 -0.0898 0.7573 0.056 Uiso 1 1 calc R
C14 C 1.1421(5) 0.0096(4) 0.83055(14) 0.0624(11) Uani 1 1 d .
H14A H 1.1578 -0.0536 0.8565 0.075 Uiso 1 1 calc R
H14B H 1.2071 0.0700 0.8446 0.075 Uiso 1 1 calc R
C15 C 0.9706(5) 0.0435(4) 0.82994(15) 0.0696(12) Uani 1 1 d .
H15A H 0.9052 -0.0218 0.8264 0.084 Uiso 1 1 calc R
H15B H 0.9446 0.0801 0.8671 0.084 Uiso 1 1 calc R
C16 C 0.9385(3) 0.1208(3) 0.77819(15) 0.0483(9) Uani 1 1 d .
H16 H 0.9597 0.1963 0.7917 0.058 Uiso 1 1 calc R
C17 C 1.3574(4) -0.0430(4) 0.75503(18) 0.0777(14) Uani 1 1 d .
H17A H 1.4174 0.0215 0.7652 0.117 Uiso 1 1 calc R
H17B H 1.3737 -0.0608 0.7138 0.117 Uiso 1 1 calc R
H17C H 1.3904 -0.1040 0.7794 0.117 Uiso 1 1 calc R
C18 C 0.7669(4) 0.1157(5) 0.75782(19) 0.0857(16) Uani 1 1 d .
H18A H 0.7426 0.0421 0.7448 0.129 Uiso 1 1 calc R
H18B H 0.7512 0.1665 0.7255 0.129 Uiso 1 1 calc R
H18C H 0.6997 0.1356 0.7904 0.129 Uiso 1 1 calc R

loop_
_atom_site_aniso_label
_atom_site_aniso_U_11
_atom_site_aniso_U_22
_atom_site_aniso_U_33
_atom_site_aniso_U_23
_atom_site_aniso_U_13
_atom_site_aniso_U_12
Pd1 0.03944(12) 0.03400(12) 0.03444(11) -0.00017(10) -0.00221(12) 0.00326(12)
Cl1 0.1179(9) 0.0484(6) 0.0750(7) -0.0066(6) -0.0311(7) 0.0345(6)
Cl2 0.0827(6) 0.0410(5) 0.0481(5) -0.0025(4) -0.0127(5) 0.0174(5)
P1 0.0374(4) 0.0465(6) 0.0348(4) 0.0002(4) -0.0023(3) 0.0032(4)
P2 0.0366(4) 0.0382(5) 0.0367(4) -0.0038(4) -0.0010(4) -0.0010(4)
C1 0.0413(18) 0.078(3) 0.061(2) -0.005(2) -0.0078(16) 0.005(2)
C2 0.056(2) 0.116(4) 0.082(3) -0.010(3) 0.019(2) -0.014(3)
C3 0.061(3) 0.114(5) 0.158(5) 0.018(4) -0.021(3) 0.029(3)
C4 0.052(2) 0.059(3) 0.053(2) -0.016(2) -0.0071(17) 0.0046(19)
C5 0.113(4) 0.122(5) 0.049(2) -0.036(3) -0.020(2) 0.045(4)
C6 0.116(4) 0.128(6) 0.046(2) -0.001(3) 0.000(2) -0.031(4)
C7 0.070(3) 0.073(3) 0.0440(19) 0.015(2) 0.0020(17) 0.002(2)
C8 0.080(3) 0.063(3) 0.113(4) -0.030(3) -0.011(3) -0.004(3)
C9 0.087(3) 0.105(4) 0.076(3) 0.003(3) 0.019(3) -0.037(3)
C10 0.062(2) 0.053(3) 0.056(2) -0.003(2) -0.0002(19) -0.017(2)
C11 0.079(3) 0.113(4) 0.076(3) 0.003(3) 0.021(2) -0.040(3)
C12 0.073(3) 0.076(3) 0.093(3) -0.020(3) 0.003(3) -0.034(3)
C13 0.0535(18) 0.044(2) 0.0431(17) -0.0016(18) -0.0088(15) 0.0025(18)
C14 0.083(3) 0.064(3) 0.0396(18) 0.0043(19) -0.0095(18) -0.003(2)
C15 0.080(3) 0.085(3) 0.0437(18) -0.006(2) 0.0163(19) -0.015(3)
C16 0.0416(18) 0.053(2) 0.0503(19) -0.0165(18) 0.0070(15) -0.0030(16)
C17 0.060(2) 0.101(4) 0.071(3) -0.009(3) -0.016(2) 0.024(3)
C18 0.045(2) 0.133(5) 0.079(3) -0.023(3) 0.011(2) -0.001(3)

loop_
_atom_type_symbol
_atom_type_description
_atom_type_scat_dispersion_real
_atom_type_scat_dispersion_imag
_atom_type_scat_source
C C 0.0033 0.0016 'International Tables Vol C Tables 4.2.6.8 and 6.1.1.4'
H H 0.0000 0.0000 'International Tables Vol C Tables 4.2.6.8 and 6.1.1.4'
P P 0.1023 0.0942 'International Tables Vol C Tables 4.2.6.8 and 6.1.1.4'
Cl Cl 0.1484 0.1585 'International Tables Vol C Tables 4.2.6.8 and 6.1.1.4'
Pd Pd -0.9988 1.0072 'International Tables Vol C Tables 4.2.6.8 and 6.1.1.4'

loop_
_geom_angle_atom_site_label_1
_geom_angle_atom_site_label_2
_geom_angle_atom_site_label_3
_geom_angle
Cl2 Pd1 Cl1 174.08(4)
Cl2 Pd1 P1 91.28(3)
Cl1 Pd1 P1 88.27(3)
Cl2 Pd1 P2 91.80(3)
Cl1 Pd1 P2 88.83(4)
P1 Pd1 P2 176.54(3)
C4 P1 C7 93.19(19)
C4 P1 C1 104.52(18)
C7 P1 C1 108.40(18)
C4 P1 Pd1 118.73(12)
C7 P1 Pd1 114.55(13)
C1 P1 Pd1 114.95(12)
C13 P2 C10 111.05(18)
C13 P2 C16 94.73(16)
C10 P2 C16 105.20(17)
C13 P2 Pd1 118.01(12)
C10 P2 Pd1 109.98(12)
C16 P2 Pd1 116.51(10)
C3 C1 C2 111.6(4)
C3 C1 P1 114.9(3)
C2 C1 P1 110.1(3)
C3 C1 H1 106.6
C2 C1 H1 106.6
P1 C1 H1 106.6
C1 C2 H2A 109.5
C1 C2 H2B 109.5
H2A C2 H2B 109.5
C1 C2 H2C 109.5
H2A C2 H2C 109.5
H2B C2 H2C 109.5
C1 C3 H3A 109.5
C1 C3 H3B 109.5
H3A C3 H3B 109.5
C1 C3 H3C 109.5
H3A C3 H3C 109.5
H3B C3 H3C 109.5
C8 C4 C5 114.2(4)
C8 C4 P1 117.8(3)
C5 C4 P1 104.6(3)
C8 C4 H4 106.5
C5 C4 H4 106.5
P1 C4 H4 106.5
C6 C5 C4 112.0(4)
C6 C5 H5A 109.2
C4 C5 H5A 109.2
C6 C5 H5B 109.2
C4 C5 H5B 109.2
H5A C5 H5B 107.9
C5 C6 C7 112.3(4)
C5 C6 H6A 109.1
C7 C6 H6A 109.1
C5 C6 H6B 109.1
C7 C6 H6B 109.1
H6A C6 H6B 107.9
C6 C7 C9 111.8(4)
C6 C7 P1 103.9(3)
C9 C7 P1 110.1(3)
C6 C7 H7 110.3
C9 C7 H7 110.3
P1 C7 H7 110.3
C4 C8 H8A 109.5
C4 C8 H8B 109.5
H8A C8 H8B 109.5
C4 C8 H8C 109.5
H8A C8 H8C 109.5
H8B C8 H8C 109.5
C7 C9 H9A 109.5
C7 C9 H9B 109.5
H9A C9 H9B 109.5
C7 C9 H9C 109.5
H9A C9 H9C 109.5
H9B C9 H9C 109.5
C12 C10 C11 112.6(3)
C12 C10 P2 117.3(3)
C11 C10 P2 111.0(3)
C12 C10 H10 104.9
C11 C10 H10 104.9
P2 C10 H10 104.9
C10 C11 H11A 109.5
C10 C11 H11B 109.5
H11A C11 H11B 109.5
C10 C11 H11C 109.5
H11A C11 H11C 109.5
H11B C11 H11C 109.5
C10 C12 H12A 109.5
C10 C12 H12B 109.5
H12A C12 H12B 109.5
C10 C12 H12C 109.5
H12A C12 H12C 109.5
H12B C12 H12C 109.5
C17 C13 C14 114.6(3)
C17 C13 P2 118.7(3)
C14 C13 P2 104.7(3)
C17 C13 H13 106.0
C14 C13 H13 106.0
P2 C13 H13 106.0
C15 C14 C13 106.1(3)
C15 C14 H14A 110.5
C13 C14 H14A 110.5
C15 C14 H14B 110.5
C13 C14 H14B 110.5
H14A C14 H14B 108.7
C16 C15 C14 110.3(3)
C16 C15 H15A 109.6
C14 C15 H15A 109.6
C16 C15 H15B 109.6
C14 C15 H15B 109.6
H15A C15 H15B 108.1
C15 C16 C18 112.1(3)
C15 C16 P2 105.8(2)
C18 C16 P2 115.5(2)
C15 C16 H16 107.7
C18 C16 H16 107.7
P2 C16 H16 107.7
C13 C17 H17A 109.5
C13 C17 H17B 109.5
H17A C17 H17B 109.5
C13 C17 H17C 109.5
H17A C17 H17C 109.5
H17B C17 H17C 109.5
C16 C18 H18A 109.5
C16 C18 H18B 109.5
H18A C18 H18B 109.5
C16 C18 H18C 109.5
H18A C18 H18C 109.5
H18B C18 H18C 109.5

loop_
_geom_bond_atom_site_label_1
_geom_bond_atom_site_label_2
_geom_bond_distance
Pd1 Cl2 2.2929(9)
Pd1 Cl1 2.3058(10)
Pd1 P1 2.3209(8)
Pd1 P2 2.3296(8)
P1 C4 1.829(4)
P1 C7 1.840(4)
P1 C1 1.843(3)
P2 C13 1.837(4)
P2 C10 1.848(4)
P2 C16 1.852(3)
C1 C3 1.498(7)
C1 C2 1.528(6)
C1 H1 0.9800
C2 H2A 0.9600
C2 H2B 0.9600
C2 H2C 0.9600
C3 H3A 0.9600
C3 H3B 0.9600
C3 H3C 0.9600
C4 C8 1.496(6)
C4 C5 1.549(5)
C4 H4 0.9800
C5 C6 1.504(7)
C5 H5A 0.9700
C5 H5B 0.9700
C6 C7 1.520(6)
C6 H6A 0.9700
C6 H6B 0.9700
C7 C9 1.529(6)
C7 H7 0.9800
C8 H8A 0.9600
C8 H8B 0.9600
C8 H8C 0.9600
C9 H9A 0.9600
C9 H9B 0.9600
C9 H9C 0.9600
C10 C12 1.513(6)
C10 C11 1.536(5)
C10 H10 0.9800
C11 H11A 0.9600
C11 H11B 0.9600
C11 H11C 0.9600
C12 H12A 0.9600
C12 H12B 0.9600
C12 H12C 0.9600
C13 C17 1.526(5)
C13 C14 1.539(5)
C13 H13 0.9800
C14 C15 1.520(6)
C14 H14A 0.9700
C14 H14B 0.9700
C15 C16 1.516(5)
C15 H15A 0.9700
C15 H15B 0.9700
C16 C18 1.535(5)
C16 H16 0.9800
C17 H17A 0.9600
C17 H17B 0.9600
C17 H17C 0.9600
C18 H18A 0.9600
C18 H18B 0.9600
C18 H18C 0.9600

loop_
_geom_torsion_atom_site_label_1
_geom_torsion_atom_site_label_2
_geom_torsion_atom_site_label_3
_geom_torsion_atom_site_label_4
_geom_torsion
Cl2 Pd1 P1 C4 -4.47(15)
Cl1 Pd1 P1 C4 169.63(15)
Cl2 Pd1 P1 C7 -113.15(15)
Cl1 Pd1 P1 C7 60.94(16)
Cl2 Pd1 P1 C1 120.32(16)
Cl1 Pd1 P1 C1 -65.59(16)
Cl2 Pd1 P2 C13 -8.98(13)
Cl1 Pd1 P2 C13 176.91(13)
Cl2 Pd1 P2 C10 119.79(15)
Cl1 Pd1 P2 C10 -54.32(15)
Cl2 Pd1 P2 C16 -120.67(15)
Cl1 Pd1 P2 C16 65.22(15)
C4 P1 C1 C3 -136.7(3)
C7 P1 C1 C3 -38.3(4)
Pd1 P1 C1 C3 91.3(3)
C4 P1 C1 C2 96.3(3)
C7 P1 C1 C2 -165.3(3)
Pd1 P1 C1 C2 -35.7(4)
C7 P1 C4 C8 -159.4(3)
C1 P1 C4 C8 -49.4(3)
Pd1 P1 C4 C8 80.3(3)
C7 P1 C4 C5 -31.4(3)
C1 P1 C4 C5 78.5(3)
Pd1 P1 C4 C5 -151.7(3)
C8 C4 C5 C6 149.7(4)
P1 C4 C5 C6 19.5(5)
C4 C5 C6 C7 6.0(7)
C5 C6 C7 C9 90.4(5)
C5 C6 C7 P1 -28.3(5)
C4 P1 C7 C6 34.7(3)
C1 P1 C7 C6 -71.8(4)
Pd1 P1 C7 C6 158.4(3)
C4 P1 C7 C9 -85.1(4)
C1 P1 C7 C9 168.4(3)
Pd1 P1 C7 C9 38.6(4)
C13 P2 C10 C12 -48.9(4)
C16 P2 C10 C12 52.4(4)
Pd1 P2 C10 C12 178.7(3)
C13 P2 C10 C11 82.6(3)
C16 P2 C10 C11 -176.1(3)
Pd1 P2 C10 C11 -49.9(3)
C10 P2 C13 C17 -43.6(3)
C16 P2 C13 C17 -151.8(3)
Pd1 P2 C13 C17 84.7(3)
C10 P2 C13 C14 85.7(3)
C16 P2 C13 C14 -22.5(3)
Pd1 P2 C13 C14 -146.0(2)
C17 C13 C14 C15 172.7(4)
P2 C13 C14 C15 41.0(4)
C13 C14 C15 C16 -45.3(5)
C14 C15 C16 C18 153.9(4)
C14 C15 C16 P2 27.2(4)
C13 P2 C16 C15 -2.0(3)
C10 P2 C16 C15 -115.3(3)
Pd1 P2 C16 C15 122.6(2)
C13 P2 C16 C18 -126.5(4)
C10 P2 C16 C18 120.1(4)
Pd1 P2 C16 C18 -2.0(4)
